data_1504998
loop_
_publ_author_name
'Norris, Timothy'
'VanAlsten, John'
'Hubbs, Stephen'
'Ewing, Marcus'
'Cai, Weiling'
'Jorgensen, Matthew L.'
'Bordner, Jon'
'Jensen, Grace O.'

_publ_section_title
;
 Commercialization and Late-Stage Development of a Semisynthetic
 Antifungal API: Anidulafungin/d-Fructose (Eraxis)
;
_journal_issue 3
_journal_name_full 'Organic Process Research &amp; Development'
_journal_page_first 447
_journal_paper_doi 10.1021/op800055h
_journal_volume 12
_journal_year 2008
_chemical_formula_sum 'C34 H63 Cl N7 O20.5'
_chemical_formula_weight 933.36
_chemical_name_systematic
; 
 ? 
;
_space_group_IT_number 154
_symmetry_cell_setting trigonal
_symmetry_space_group_name_Hall 'P 32 2"'
_symmetry_space_group_name_H-M 'P 32 2 1'
_atom_sites_solution_hydrogens geom
_atom_sites_solution_primary direct
_atom_sites_solution_secondary difmap
_audit_creation_method SHELXL-97
_cell_angle_alpha 90.00
_cell_angle_beta 90.00
_cell_angle_gamma 120.00
_cell_formula_units_Z 6
_cell_length_a 13.3413(2)
_cell_length_b 13.3413(2)
_cell_length_c 46.8389(7)
_cell_measurement_temperature 298(2)
_cell_volume 7219.94(19)
_computing_cell_refinement 'Bruker SMART'
_computing_data_collection 'Bruker SMART'
_computing_data_reduction 'Bruker SAINT'
_computing_molecular_graphics 'Bruker SHELXTL'
_computing_publication_material 'Bruker SHELXTL'
_computing_structure_refinement 'SHELXL-97 (Sheldrick, 1997)'
_computing_structure_solution 'SHELXS-97 (Sheldrick, 1990)'
_diffrn_ambient_temperature 298(2)
_diffrn_measured_fraction_theta_full 0.999
_diffrn_measured_fraction_theta_max 0.999
_diffrn_measurement_device_type 'CCD area detector'
_diffrn_measurement_method 'phi and omega scans'
_diffrn_radiation_monochromator graphite
_diffrn_radiation_source 'fine-focus sealed tube'
_diffrn_radiation_type CuK\a
_diffrn_radiation_wavelength 1.54178
_diffrn_reflns_av_R_equivalents 0.0633
_diffrn_reflns_av_sigmaI/netI 0.0623
_diffrn_reflns_limit_h_max 12
_diffrn_reflns_limit_h_min -13
_diffrn_reflns_limit_k_max 13
_diffrn_reflns_limit_k_min -12
_diffrn_reflns_limit_l_max 46
_diffrn_reflns_limit_l_min -45
_diffrn_reflns_number 20256
_diffrn_reflns_theta_full 50.45
_diffrn_reflns_theta_max 50.45
_diffrn_reflns_theta_min 2.83
_exptl_absorpt_coefficient_mu 1.395
_exptl_absorpt_correction_type none
_exptl_crystal_colour COLORLESS
_exptl_crystal_density_diffrn 1.288
_exptl_crystal_density_method 'not measured'
_exptl_crystal_description PRISM
_exptl_crystal_F_000 2982
_exptl_crystal_size_max 0.08
_exptl_crystal_size_mid 0.08
_exptl_crystal_size_min 0.15
_refine_diff_density_max 0.757
_refine_diff_density_min -0.430
_refine_diff_density_rms 0.117
_refine_ls_abs_structure_details 'Flack H D (1983), Acta Cryst. A39, 876-881'
_refine_ls_abs_structure_Flack 0.09(7)
_refine_ls_extinction_coef 0.00191(15)
_refine_ls_extinction_expression Fc^*^=kFc[1+0.001xFc^2^\l^3^/sin(2\q)]^-1/4^
_refine_ls_extinction_method SHELXL
_refine_ls_goodness_of_fit_ref 1.070
_refine_ls_hydrogen_treatment mixed
_refine_ls_matrix_type full
_refine_ls_number_parameters 613
_refine_ls_number_reflns 5061
_refine_ls_number_restraints 0
_refine_ls_restrained_S_all 1.070
_refine_ls_R_factor_all 0.0874
_refine_ls_R_factor_gt 0.0787
_refine_ls_shift/su_max 0.406
_refine_ls_shift/su_mean 0.043
_refine_ls_structure_factor_coef Fsqd
_refine_ls_weighting_details 'calc w=1/[\s^2^(Fo^2^)+(0.1707P)^2^+0.0000P] where P=(Fo^2^+2Fc^2^)/3'
_refine_ls_weighting_scheme calc
_refine_ls_wR_factor_gt 0.2223
_refine_ls_wR_factor_ref 0.2294
_reflns_number_gt 4306
_reflns_number_total 5061
_reflns_threshold_expression >2sigma(I)
_cod_data_source_file op800055h-file002.cif
_cod_data_source_block y494
_cod_depositor_comments
;
The following automatic conversions were performed:

'_symmetry_cell_setting' value 'Trigonal' changed to 'trigonal'
according to /home/saulius/struct/CIF-dictionaries/cif_core.dic
dictionary named 'cif_core.dic' version 2.4.1 from 2010-06-29.

Automatic conversion script
Id: cif_fix_values 1715 2011-07-08 13:25:40Z adriana 
;
_cod_original_sg_symbol_H-M P3(2)21
_cod_original_formula_sum 'C34 H63 Cl N7 O20.50'
_cod_database_code 1504998

loop_
_symmetry_equiv_pos_as_xyz
'x, y, z'
'-y, x-y, z+2/3'
'-x+y, -x, z+1/3'
'y, x, -z'
'x-y, -y, -z+1/3'
'-x, -x+y, -z+2/3'

loop_
_atom_site_label
_atom_site_type_symbol
_atom_site_fract_x
_atom_site_fract_y
_atom_site_fract_z
_atom_site_U_iso_or_equiv
_atom_site_adp_type
_atom_site_occupancy
_atom_site_symmetry_multiplicity
_atom_site_calc_flag
_atom_site_refinement_flags
Cl1 Cl 0.97259(18) 0.97259(18) 0.0000 0.0687(6) Uani 1 2 d S
Cl2A Cl 1.9044(6) 0.8948(6) -0.09906(14) 0.116(2) Uani 0.25 1 d P
Cl2B Cl 1.8956(6) 1.1635(5) -0.0433(2) 0.106(3) Uani 0.25 1 d P
N1 N 1.1168(3) 0.5209(3) -0.06193(7) 0.0303(11) Uani 1 1 d .
H1A H 1.1692 0.5755 -0.0722 0.080 Uiso 1 1 calc R
O2 O 0.9260(2) 0.4074(3) -0.05413(7) 0.0425(10) Uani 1 1 d .
C2 C 1.0068(3) 0.4839(4) -0.06777(9) 0.0254(13) Uani 1 1 d .
C3 C 0.9761(3) 0.5366(3) -0.09260(9) 0.0236(12) Uani 1 1 d .
H3A H 0.9177 0.5550 -0.0858 0.080 Uiso 1 1 calc R
N4 N 1.0736(3) 0.6438(3) -0.10379(8) 0.0285(10) Uani 1 1 d .
H4A H 1.1261 0.6406 -0.1137 0.080 Uiso 1 1 calc R
C5 C 1.0821(4) 0.7478(4) -0.09868(10) 0.0328(14) Uani 1 1 d .
O5 O 1.0091(3) 0.7580(3) -0.08563(7) 0.0472(10) Uani 1 1 d .
C6 C 1.1831(3) 0.8550(4) -0.11200(10) 0.0302(13) Uani 1 1 d .
H6A H 1.2042 0.9209 -0.0993 0.080 Uiso 1 1 calc R
N7 N 1.2863(3) 0.8495(3) -0.11822(7) 0.0284(11) Uani 1 1 d .
C8 C 1.3387(4) 0.9072(4) -0.14562(10) 0.0415(16) Uani 1 1 d .
H8A H 1.3334 0.8514 -0.1597 0.080 Uiso 1 1 calc R
H8B H 1.4194 0.9655 -0.1431 0.080 Uiso 1 1 calc R
O9 O 1.3167(3) 1.0723(3) -0.14251(9) 0.0664(13) Uani 1 1 d .
H9A H 1.2995 1.1127 -0.1522 0.080 Uiso 1 1 calc R
C9 C 1.2678(4) 0.9619(4) -0.15453(10) 0.0377(15) Uani 1 1 d .
H9B H 1.2630 0.9649 -0.1754 0.080 Uiso 1 1 calc R
C10 C 1.1513(4) 0.8832(4) -0.14161(10) 0.0436(15) Uani 1 1 d .
H10A H 1.1079 0.8137 -0.1530 0.080 Uiso 1 1 calc R
H10B H 1.1065 0.9220 -0.1397 0.080 Uiso 1 1 calc R
O11 O 1.2979(2) 0.8013(3) -0.07317(6) 0.0381(9) Uani 1 1 d .
C11 C 1.3382(4) 0.8232(4) -0.09778(9) 0.0279(13) Uani 1 1 d .
C12 C 1.4384(4) 0.8070(4) -0.10599(10) 0.0356(14) Uani 1 1 d .
H12A H 1.4931 0.8740 -0.1173 0.080 Uiso 1 1 calc R
C12A C 1.3960(4) 0.6984(4) -0.12414(10) 0.0369(14) Uani 1 1 d .
H12B H 1.3663 0.7113 -0.1421 0.080 Uiso 1 1 calc R
C12B C 1.4837(5) 0.6703(5) -0.13124(14) 0.0666(19) Uani 1 1 d .
H12C H 1.4507 0.6019 -0.1429 0.080 Uiso 1 1 calc R
H12D H 1.5142 0.6567 -0.1140 0.080 Uiso 1 1 calc R
H12E H 1.5448 0.7335 -0.1415 0.080 Uiso 1 1 calc R
O12C O 1.2996(3) 0.6080(3) -0.10891(7) 0.0527(11) Uani 1 1 d .
H12F H 1.2866 0.5449 -0.1149 0.080 Uiso 1 1 calc R
N13 N 1.4984(3) 0.8009(3) -0.07997(8) 0.0381(12) Uani 1 1 d .
H13A H 1.4590 0.7564 -0.0661 0.080 Uiso 1 1 calc R
C14 C 1.6140(4) 0.8650(4) -0.07809(11) 0.0420(15) Uani 1 1 d .
O14 O 1.6793(3) 0.9254(3) -0.09713(7) 0.0617(13) Uani 1 1 d .
N15 N 1.7928(3) 0.9211(4) -0.05223(9) 0.0470(13) Uani 1 1 d .
H15A H 1.8233 0.8979 -0.0387 0.080 Uiso 1 1 calc R
H15B H 1.8227 0.9974 -0.0511 0.080 Uiso 1 1 calc R
H15D H 1.8086 0.9031 -0.0693 0.080 Uiso 1 1 calc R
C15 C 1.6638(4) 0.8621(4) -0.04827(10) 0.0394(15) Uani 1 1 d .
H15C H 1.6340 0.7817 -0.0422 0.080 Uiso 1 1 calc R
C16 C 1.6342(4) 0.9256(4) -0.02629(10) 0.0374(14) Uani 1 1 d .
H16A H 1.5507 0.8852 -0.0242 0.080 Uiso 1 1 calc R
H16B H 1.6575 1.0020 -0.0338 0.080 Uiso 1 1 calc R
O17 O 1.6582(3) 1.0116(3) 0.02019(7) 0.0534(11) Uani 1 1 d .
H17A H 1.7133 1.0779 0.0205 0.080 Uiso 1 1 calc R
C17 C 1.6867(4) 0.9402(4) 0.00308(10) 0.0363(14) Uani 1 1 d .
H17B H 1.7710 0.9760 0.0015 0.080 Uiso 1 1 calc R
C18 C 1.6375(4) 0.8258(4) 0.01991(10) 0.0340(14) Uani 1 1 d .
H18A H 1.6401 0.7686 0.0073 0.080 Uiso 1 1 calc R
O18 O 1.7025(3) 0.8355(3) 0.04394(7) 0.0437(10) Uani 1 1 d .
H18B H 1.7103 0.8898 0.0537 0.080 Uiso 1 1 calc R
N19 N 1.5184(3) 0.7866(3) 0.02589(8) 0.0330(11) Uani 1 1 d .
H19A H 1.5018 0.8364 0.0326 0.080 Uiso 1 1 calc R
O20 O 1.4433(3) 0.5957(3) 0.01725(7) 0.0424(10) Uani 1 1 d .
C20 C 1.4314(4) 0.6799(4) 0.02190(9) 0.0328(14) Uani 1 1 d .
C21 C 1.3128(4) 0.6688(4) 0.02392(10) 0.0336(14) Uani 1 1 d .
H21A H 1.3178 0.7411 0.0175 0.080 Uiso 1 1 calc R
N22 N 1.2268(3) 0.5724(3) 0.00666(7) 0.0281(11) Uani 1 1 d .
C23 C 1.1309(4) 0.4842(4) 0.02454(10) 0.0403(16) Uani 1 1 d .
H23A H 1.1100 0.4063 0.0188 0.080 Uiso 1 1 calc R
H23B H 1.0631 0.4929 0.0236 0.080 Uiso 1 1 calc R
C24 C 1.1841(4) 0.5118(4) 0.05435(10) 0.0379(15) Uani 1 1 d .
H24A H 1.2313 0.4750 0.0568 0.080 Uiso 1 1 calc R
C24A C 1.0894(5) 0.4658(5) 0.07752(12) 0.068(2) Uani 1 1 d .
H24B H 1.1249 0.4828 0.0960 0.080 Uiso 1 1 calc R
H24C H 1.0409 0.3836 0.0754 0.080 Uiso 1 1 calc R
H24D H 1.0434 0.5023 0.0755 0.080 Uiso 1 1 calc R
O25 O 1.1964(3) 0.6969(3) 0.05960(8) 0.0642(13) Uani 1 1 d .
H25A H 1.2397 0.7672 0.0590 0.080 Uiso 1 1 calc R
C25 C 1.2619(4) 0.6403(4) 0.05460(10) 0.0357(14) Uani 1 1 d .
H25B H 1.3233 0.6634 0.0689 0.080 Uiso 1 1 calc R
O26 O 1.3319(3) 0.6436(3) -0.03261(7) 0.0430(10) Uani 1 1 d .
C26 C 1.2439(3) 0.5690(4) -0.02087(10) 0.0300(13) Uani 1 1 d .
C27 C 1.1530(4) 0.4719(4) -0.03846(10) 0.0321(14) Uani 1 1 d .
H27A H 1.0859 0.4243 -0.0263 0.080 Uiso 1 1 calc R
C27A C 1.2001(4) 0.3956(4) -0.05032(11) 0.0445(15) Uani 1 1 d .
H27B H 1.2692 0.4434 -0.0618 0.080 Uiso 1 1 calc R
C27B C 1.2307(5) 0.3390(5) -0.02653(13) 0.0630(19) Uani 1 1 d .
H27C H 1.2608 0.2932 -0.0345 0.080 Uiso 1 1 calc R
H27D H 1.1626 0.2903 -0.0155 0.080 Uiso 1 1 calc R
H27E H 1.2881 0.3976 -0.0144 0.080 Uiso 1 1 calc R
O27C O 1.1121(3) 0.3075(3) -0.06811(8) 0.0630(13) Uani 1 1 d .
H27F H 1.1351 0.3167 -0.0847 0.080 Uiso 1 1 calc R
O28 O 1.0075(3) 0.4352(3) -0.13139(7) 0.0438(10) Uani 1 1 d .
H28A H 1.0450 0.4918 -0.1416 0.080 Uiso 1 1 calc R
C28 C 0.9204(4) 0.4466(4) -0.11714(10) 0.0321(13) Uani 1 1 d .
H28B H 0.8652 0.3716 -0.1088 0.080 Uiso 1 1 calc R
O29 O 0.8252(3) 0.4126(4) -0.16302(8) 0.0873(16) Uani 1 1 d .
H29A H 0.8842 0.4275 -0.1718 0.080 Uiso 1 1 calc R
C29 C 0.8552(4) 0.4821(5) -0.13794(9) 0.0458(17) Uani 1 1 d .
H29B H 0.9053 0.5634 -0.1433 0.080 Uiso 1 1 calc R
C30 C 0.7445(4) 0.4670(4) -0.12584(10) 0.0355(14) Uani 1 1 d .
C31 C 0.6392(4) 0.3643(5) -0.12929(10) 0.0415(16) Uani 1 1 d .
H31A H 0.6368 0.3040 -0.1398 0.080 Uiso 1 1 calc R
C32 C 0.5403(4) 0.3511(5) -0.11744(12) 0.0498(17) Uani 1 1 d .
H32A H 0.4709 0.2829 -0.1206 0.080 Uiso 1 1 calc R
C33 C 0.5409(4) 0.4404(5) -0.10012(12) 0.0477(17) Uani 1 1 d .
C34 C 0.6435(4) 0.5408(5) -0.09602(12) 0.0504(17) Uani 1 1 d .
H34A H 0.6468 0.5992 -0.0845 0.080 Uiso 1 1 calc R
C35 C 0.7446(4) 0.5545(5) -0.10960(12) 0.0489(17) Uani 1 1 d .
H35A H 0.8134 0.6244 -0.1076 0.080 Uiso 1 1 calc R
O36 O 0.4409(3) 0.4208(4) -0.08824(10) 0.0693(13) Uani 1 1 d .
H36A H 0.480(5) 0.494(5) -0.0736(12) 0.080 Uiso 1 1 d .
O1W O 1.5096(3) 0.5723(3) -0.04337(9) 0.0617(12) Uani 1 1 d .
O2W O 1.8458(4) 1.2298(4) 0.01989(10) 0.0926(18) Uani 1 1 d .
O3W O 1.0172(7) 0.1806(7) 0.03810(19) 0.077(3) Uani 0.50 1 d P
O4W O 1.2389(7) 0.3831(6) -0.12630(18) 0.071(3) Uani 0.50 1 d P
O5W O 1.6973(9) 1.1291(7) -0.1202(2) 0.112(4) Uani 0.50 1 d P
O6W O 0.9536(12) 0.2149(8) -0.1212(3) 0.167(5) Uani 0.50 1 d P
O7W O 0.1749(13) 0.1292(9) -0.0905(2) 0.143(5) Uani 0.50 1 d P
O8W O 0.9790(12) 1.0451(10) -0.1545(3) 0.167(6) Uani 0.50 1 d P
O9W O 1.2466(12) 1.2048(11) -0.1744(2) 0.165(5) Uani 0.50 1 d P

loop_
_atom_site_aniso_label
_atom_site_aniso_U_11
_atom_site_aniso_U_22
_atom_site_aniso_U_33
_atom_site_aniso_U_23
_atom_site_aniso_U_13
_atom_site_aniso_U_12
Cl1 0.0690(6) 0.0690(6) 0.0774(14) 0.0008(6) -0.0008(6) 0.0414(8)
Cl2A 0.197(4) 0.198(4) 0.063(4) 0.043(3) 0.059(3) 0.180(3)
Cl2B 0.055(4) 0.032(3) 0.199(9) -0.003(4) 0.014(5) -0.002(3)
N1 0.0288(18) 0.0303(19) 0.030(2) 0.0060(16) -0.0029(17) 0.0135(15)
O2 0.0256(15) 0.0472(18) 0.047(2) 0.0185(16) 0.0046(15) 0.0125(14)
C2 0.015(2) 0.017(2) 0.035(3) 0.001(2) -0.001(2) 0.0006(17)
C3 0.0161(18) 0.026(2) 0.026(2) 0.0051(19) -0.0017(19) 0.0092(16)
N4 0.0253(17) 0.0227(17) 0.035(2) 0.0000(16) 0.0028(17) 0.0097(14)
C5 0.031(2) 0.032(2) 0.029(3) 0.002(2) 0.000(2) 0.0121(19)
O5 0.0468(17) 0.0374(16) 0.060(2) 0.0057(16) 0.0231(18) 0.0228(13)
C6 0.032(2) 0.030(2) 0.031(3) -0.003(2) -0.005(2) 0.0173(17)
N7 0.0247(17) 0.0305(19) 0.025(2) 0.0063(16) 0.0048(17) 0.0101(15)
C8 0.039(3) 0.045(3) 0.033(3) 0.006(2) 0.001(2) 0.015(2)
O9 0.083(2) 0.0367(18) 0.071(3) 0.0142(19) 0.006(2) 0.0235(18)
C9 0.046(3) 0.024(2) 0.031(3) 0.001(2) -0.003(2) 0.008(2)
C10 0.048(2) 0.050(3) 0.040(3) 0.007(2) -0.003(3) 0.029(2)
O11 0.0423(16) 0.0453(17) 0.0247(17) -0.0013(14) 0.0014(15) 0.0205(14)
C11 0.024(2) 0.025(2) 0.026(3) 0.001(2) -0.003(2) 0.0062(18)
C12 0.028(2) 0.046(3) 0.025(3) 0.005(2) -0.003(2) 0.012(2)
C12A 0.030(2) 0.047(3) 0.031(3) 0.002(2) 0.003(2) 0.016(2)
C12B 0.067(3) 0.072(3) 0.077(4) -0.004(3) 0.012(3) 0.046(3)
O12C 0.0557(19) 0.0387(18) 0.051(2) -0.0092(16) 0.0089(18) 0.0137(16)
N13 0.0266(19) 0.046(2) 0.031(2) 0.0099(19) -0.0034(18) 0.0102(17)
C14 0.037(2) 0.056(3) 0.042(3) -0.008(2) -0.011(2) 0.030(2)
O14 0.0350(18) 0.091(3) 0.035(2) 0.0250(19) 0.0071(17) 0.0134(18)
N15 0.0272(18) 0.068(3) 0.048(3) 0.003(2) 0.0036(19) 0.0251(18)
C15 0.032(2) 0.042(3) 0.042(3) 0.000(2) -0.010(2) 0.016(2)
C16 0.031(2) 0.039(2) 0.041(3) 0.003(2) 0.000(2) 0.017(2)
O17 0.0463(18) 0.0393(18) 0.061(2) -0.0107(17) 0.0133(19) 0.0110(15)
C17 0.023(2) 0.041(3) 0.042(3) -0.002(2) 0.003(2) 0.014(2)
C18 0.029(2) 0.036(2) 0.034(3) -0.009(2) -0.005(2) 0.0140(19)
O18 0.0446(16) 0.0524(18) 0.0304(18) -0.0069(16) -0.0099(15) 0.0216(14)
N19 0.0179(17) 0.0224(18) 0.049(2) -0.0058(18) 0.0026(18) 0.0027(15)
O20 0.0386(16) 0.0328(16) 0.057(2) -0.0056(16) -0.0096(16) 0.0185(13)
C20 0.039(2) 0.032(2) 0.023(3) 0.004(2) -0.004(2) 0.014(2)
C21 0.024(2) 0.033(2) 0.037(3) 0.003(2) 0.000(2) 0.0091(19)
N22 0.0188(17) 0.0257(19) 0.027(2) 0.0011(16) -0.0035(16) 0.0014(15)
C23 0.027(2) 0.038(3) 0.040(3) 0.009(2) 0.003(2) 0.004(2)
C24 0.034(2) 0.041(3) 0.028(3) 0.003(2) -0.001(2) 0.011(2)
C24A 0.045(3) 0.064(4) 0.059(4) 0.003(3) 0.008(3) 0.000(3)
O25 0.048(2) 0.062(2) 0.070(3) -0.014(2) 0.0112(19) 0.0178(18)
C25 0.017(2) 0.052(3) 0.031(3) -0.012(2) -0.001(2) 0.012(2)
O26 0.0356(17) 0.0421(17) 0.0346(19) 0.0087(15) -0.0018(15) 0.0068(15)
C26 0.026(2) 0.025(2) 0.038(3) 0.007(2) 0.000(2) 0.0114(18)
C27 0.025(2) 0.033(2) 0.031(3) 0.002(2) -0.006(2) 0.0089(19)
C27A 0.044(3) 0.041(3) 0.051(3) -0.011(2) -0.021(2) 0.023(2)
C27B 0.071(3) 0.053(3) 0.068(4) -0.005(3) -0.008(3) 0.033(3)
O27C 0.067(2) 0.051(2) 0.067(3) -0.0243(19) -0.014(2) 0.0267(17)
O28 0.0457(17) 0.0449(17) 0.0383(19) -0.0050(16) 0.0040(16) 0.0207(14)
C28 0.021(2) 0.039(2) 0.034(3) 0.001(2) -0.003(2) 0.0126(19)
O29 0.0462(19) 0.171(4) 0.044(2) -0.034(3) -0.0162(18) 0.054(2)
C29 0.037(2) 0.075(3) 0.021(3) -0.001(3) -0.003(2) 0.025(2)
C30 0.032(2) 0.053(3) 0.027(3) 0.006(2) -0.005(2) 0.025(2)
C31 0.038(3) 0.048(3) 0.025(3) 0.004(2) -0.003(2) 0.012(2)
C32 0.036(3) 0.055(3) 0.046(3) 0.005(3) -0.003(3) 0.014(2)
C33 0.029(2) 0.058(3) 0.050(3) 0.005(3) -0.002(3) 0.018(2)
C34 0.038(3) 0.061(3) 0.054(3) -0.007(3) -0.010(3) 0.027(2)
C35 0.044(3) 0.044(3) 0.053(3) 0.002(3) -0.012(3) 0.017(2)
O36 0.0444(18) 0.085(2) 0.086(3) -0.007(2) 0.007(2) 0.0379(17)
O1W 0.061(2) 0.055(2) 0.077(3) 0.0011(19) 0.009(2) 0.0346(16)
O2W 0.091(3) 0.067(3) 0.074(3) -0.032(2) 0.018(3) 0.006(2)
O3W 0.086(4) 0.071(4) 0.098(6) -0.036(4) -0.010(5) 0.056(3)
O4W 0.085(5) 0.017(3) 0.090(6) -0.009(4) 0.017(5) 0.009(4)
O5W 0.149(7) 0.048(4) 0.145(8) 0.022(5) 0.079(7) 0.055(4)
O6W 0.328(11) 0.066(4) 0.157(11) -0.030(6) -0.052(10) 0.136(5)
O7W 0.286(11) 0.085(5) 0.094(8) -0.012(5) 0.005(8) 0.119(6)
O8W 0.238(10) 0.135(7) 0.191(17) 0.036(7) 0.039(11) 0.141(6)
O9W 0.292(10) 0.199(8) 0.092(7) 0.051(6) -0.017(8) 0.189(7)

loop_
_atom_type_symbol
_atom_type_description
_atom_type_scat_dispersion_real
_atom_type_scat_dispersion_imag
_atom_type_scat_source
C C 0.0181 0.0091 'International Tables Vol C Tables 4.2.6.8 and 6.1.1.4'
H H 0.0000 0.0000 'International Tables Vol C Tables 4.2.6.8 and 6.1.1.4'
N N 0.0311 0.0180 'International Tables Vol C Tables 4.2.6.8 and 6.1.1.4'
O O 0.0492 0.0322 'International Tables Vol C Tables 4.2.6.8 and 6.1.1.4'
Cl Cl 0.3639 0.7018 'International Tables Vol C Tables 4.2.6.8 and 6.1.1.4'

loop_
_geom_angle_atom_site_label_1
_geom_angle_atom_site_label_2
_geom_angle_atom_site_label_3
_geom_angle
C2 N1 C27 122.4(3)
O2 C2 N1 123.5(4)
O2 C2 C3 117.1(4)
N1 C2 C3 119.5(3)
N4 C3 C2 114.4(3)
N4 C3 C28 109.7(3)
C2 C3 C28 110.2(4)
C5 N4 C3 121.0(4)
O5 C5 N4 122.8(4)
O5 C5 C6 118.9(4)
N4 C5 C6 118.1(4)
N7 C6 C5 117.0(4)
N7 C6 C10 102.4(4)
C5 C6 C10 111.9(3)
C11 N7 C6 120.3(4)
C11 N7 C8 126.1(4)
C6 N7 C8 111.3(4)
N7 C8 C9 104.0(4)
O9 C9 C10 110.5(4)
O9 C9 C8 108.8(4)
C10 C9 C8 103.3(4)
C9 C10 C6 102.5(4)
O11 C11 N7 120.6(4)
O11 C11 C12 120.9(4)
N7 C11 C12 118.2(4)
N13 C12 C11 109.9(4)
N13 C12 C12A 111.1(4)
C11 C12 C12A 110.2(3)
O12C C12A C12B 113.6(5)
O12C C12A C12 105.8(4)
C12B C12A C12 114.5(4)
C14 N13 C12 120.0(4)
O14 C14 N13 125.7(5)
O14 C14 C15 119.9(4)
N13 C14 C15 114.4(4)
C16 C15 N15 110.0(4)
C16 C15 C14 111.4(5)
N15 C15 C14 105.5(4)
C15 C16 C17 117.4(5)
O17 C17 C16 109.5(4)
O17 C17 C18 104.4(4)
C16 C17 C18 113.4(4)
O18 C18 N19 113.8(4)
O18 C18 C17 112.7(3)
N19 C18 C17 108.0(4)
C20 N19 C18 125.6(4)
O20 C20 N19 124.3(5)
O20 C20 C21 121.8(4)
N19 C20 C21 114.0(5)
N22 C21 C20 111.8(4)
N22 C21 C25 103.9(3)
C20 C21 C25 112.9(4)
C26 N22 C21 119.9(3)
C26 N22 C23 128.3(3)
C21 N22 C23 111.7(3)
N22 C23 C24 102.2(3)
C25 C24 C23 104.8(4)
C25 C24 C24A 114.3(5)
C23 C24 C24A 111.0(4)
O25 C25 C24 110.5(4)
O25 C25 C21 109.3(4)
C24 C25 C21 104.0(4)
O26 C26 N22 121.6(4)
O26 C26 C27 119.1(4)
N22 C26 C27 119.3(4)
N1 C27 C26 109.2(4)
N1 C27 C27A 110.8(4)
C26 C27 C27A 110.3(4)
O27C C27A C27B 109.4(4)
O27C C27A C27 108.2(4)
C27B C27A C27 111.4(4)
O28 C28 C29 111.0(4)
O28 C28 C3 109.3(3)
C29 C28 C3 111.0(4)
O29 C29 C30 106.7(4)
O29 C29 C28 110.0(5)
C30 C29 C28 113.1(4)
C35 C30 C31 117.7(5)
C35 C30 C29 120.4(4)
C31 C30 C29 121.8(5)
C32 C31 C30 120.9(5)
C31 C32 C33 121.3(5)
O36 C33 C34 122.8(6)
O36 C33 C32 118.6(4)
C34 C33 C32 118.6(5)
C33 C34 C35 119.0(6)
C30 C35 C34 122.3(4)

loop_
_geom_bond_atom_site_label_1
_geom_bond_atom_site_label_2
_geom_bond_distance
_geom_bond_site_symmetry_2
N1 C2 1.321(5) .
N1 C27 1.478(6) .
O2 C2 1.229(5) .
C2 C3 1.517(6) .
C3 N4 1.467(5) .
C3 C28 1.556(6) .
N4 C5 1.355(6) .
C5 O5 1.215(6) .
C5 C6 1.524(6) .
C6 N7 1.443(6) .
C6 C10 1.551(7) .
N7 C11 1.328(6) .
N7 C8 1.480(6) .
C8 C9 1.515(8) .
O9 C9 1.398(6) .
C9 C10 1.501(6) .
O11 C11 1.244(5) .
C11 C12 1.505(7) .
C12 N13 1.482(6) .
C12 C12A 1.524(7) .
C12A O12C 1.437(5) .
C12A C12B 1.434(8) .
N13 C14 1.342(5) .
C14 O14 1.225(6) .
C14 C15 1.555(7) .
N15 C15 1.503(6) .
C15 C16 1.506(7) .
C16 C17 1.512(6) .
O17 C17 1.435(6) .
C17 C18 1.542(7) .
C18 O18 1.387(6) .
C18 N19 1.430(6) .
N19 C20 1.325(5) .
O20 C20 1.229(6) .
C20 C21 1.517(7) .
C21 N22 1.466(5) .
C21 C25 1.554(7) .
N22 C26 1.315(6) .
N22 C23 1.489(5) .
C23 C24 1.525(7) .
C24 C25 1.495(7) .
C24 C24A 1.541(7) .
O25 C25 1.430(7) .
O26 C26 1.226(5) .
C26 C27 1.502(6) .
C27 C27A 1.542(8) .
C27A O27C 1.440(6) .
C27A C27B 1.512(8) .
O28 C28 1.413(6) .
C28 C29 1.530(8) .
O29 C29 1.424(6) .
C29 C30 1.500(7) .
C30 C35 1.393(8) .
C30 C31 1.397(6) .
C31 C32 1.359(8) .
C32 C33 1.439(8) .
C33 O36 1.345(7) .
C33 C34 1.367(7) .
C34 C35 1.418(8) .
O8W O8W 1.24(3) 6_764
